data_1570869
loop_
_publ_author_name
'Han, Xiao'
'Cheng, Puxin'
'Han, Shanshan'
'Wang, Zhihua'
'Guan, Junjie'
'Han, Wenqing'
'Shi, Rongchao'
'Chen, Songhua'
'Zheng, Yongshen'
'Xu, Jialiang'
'Bu, Xian-He'

_publ_section_title
;
 Multi-stimuli-responsive luminescence enabled by crown ether anchored
 chiral antimony halide phosphors.
;
_journal_issue 10
_journal_name_full 'Chemical science'
_journal_page_first 3530
_journal_page_last 3538
_journal_paper_doi 10.1039/d3sc06362c
_journal_volume 15
_journal_year 2024
_chemical_absolute_configuration rmad
_chemical_formula_moiety 'Cl6 Sb, C3 H12 N2, 2(C12 H24 O6)'
_chemical_formula_sum 'C27 H60 Cl6 N2 O12 Sb'
_chemical_formula_weight 939.22
_space_group_crystal_system tetragonal
_space_group_IT_number 92
_space_group_name_Hall 'P 4abw 2nw'
_space_group_name_H-M_alt 'P 41 21 2'
_atom_sites_solution_hydrogens mixed
_atom_sites_solution_primary iterative
_audit_creation_date 2023-11-07
_audit_creation_method
;
Olex2 1.5-beta
(compiled 2023.08.24 svn.re1ec1418 for OlexSys, GUI svn.r6817)
;
_audit_update_record
;
2023-11-07 deposited with the CCDC.	2024-01-22 downloaded from the CCDC.
;
_cell_angle_alpha 90
_cell_angle_beta 90
_cell_angle_gamma 90
_cell_formula_units_Z 4
_cell_length_a 10.11536(4)
_cell_length_b 10.11536(4)
_cell_length_c 38.9841(2)
_cell_measurement_reflns_used 18456
_cell_measurement_temperature 100(2)
_cell_measurement_theta_max 75.9350
_cell_measurement_theta_min 3.8580
_cell_volume 3988.87(3)
_computing_molecular_graphics 'Olex2 1.5-beta (Dolomanov et al., 2009)'
_computing_publication_material 'Olex2 1.5-beta (Dolomanov et al., 2009)'
_computing_structure_refinement 'SHELXL 2018/3 (Sheldrick, 2015)'
_computing_structure_solution 'olex2.solve 1.5-beta (Bourhis et al., 2015)'
_diffrn_ambient_temperature 100.00(10)
_diffrn_detector_area_resol_mean 10.0000
_diffrn_measured_fraction_theta_full 0.991
_diffrn_measured_fraction_theta_max 0.988
_diffrn_measurement_device_type 'XtaLAB AFC12 (RINC): Kappa single'
_diffrn_measurement_method '\w scans'
_diffrn_radiation_type CuK\a
_diffrn_radiation_wavelength 1.54178
_diffrn_reflns_av_R_equivalents 0.0716
_diffrn_reflns_av_unetI/netI 0.0406
_diffrn_reflns_Laue_measured_fraction_full 0.991
_diffrn_reflns_Laue_measured_fraction_max 0.988
_diffrn_reflns_limit_h_max 12
_diffrn_reflns_limit_h_min -10
_diffrn_reflns_limit_k_max 12
_diffrn_reflns_limit_k_min -12
_diffrn_reflns_limit_l_max 48
_diffrn_reflns_limit_l_min -48
_diffrn_reflns_number 26882
_diffrn_reflns_point_group_measured_fraction_full 0.994
_diffrn_reflns_point_group_measured_fraction_max 0.986
_diffrn_reflns_theta_full 67.679
_diffrn_reflns_theta_max 76.096
_diffrn_reflns_theta_min 5.542
_exptl_absorpt_coefficient_mu 9.667
_exptl_absorpt_correction_T_max 1.00000
_exptl_absorpt_correction_T_min 0.28800
_exptl_absorpt_correction_type multi-scan
_exptl_absorpt_process_details
;
CrysAlisPro 1.171.40.84a (Rigaku Oxford Diffraction, 2020)
Empirical absorption correction using spherical harmonics,
implemented in SCALE3 ABSPACK scaling algorithm.
;
_exptl_crystal_colour colorless
_exptl_crystal_density_diffrn 1.564
_exptl_crystal_description block
_exptl_crystal_F_000 1940
_exptl_crystal_size_max 0.2
_exptl_crystal_size_mid 0.2
_exptl_crystal_size_min 0.18
_refine_diff_density_max 1.217
_refine_diff_density_min -2.317
_refine_diff_density_rms 0.175
_refine_ls_abs_structure_details
;
 Flack x determined using 1533 quotients [(I+)-(I-)]/[(I+)+(I-)]
 (Parsons, Flack and Wagner, Acta Cryst. B69 (2013) 249-259).
;
_refine_ls_abs_structure_Flack -0.005(5)
_refine_ls_extinction_method none
_refine_ls_goodness_of_fit_ref 1.058
_refine_ls_hydrogen_treatment mixed
_refine_ls_matrix_type full
_refine_ls_number_parameters 234
_refine_ls_number_reflns 4115
_refine_ls_number_restraints 121
_refine_ls_restrained_S_all 1.066
_refine_ls_R_factor_all 0.0660
_refine_ls_R_factor_gt 0.0652
_refine_ls_shift/su_max 0.000
_refine_ls_shift/su_mean 0.000
_refine_ls_structure_factor_coef Fsqd
_refine_ls_weighting_details 'w=1/[\s^2^(Fo^2^)+(0.1004P)^2^+22.1723P] where P=(Fo^2^+2Fc^2^)/3'
_refine_ls_weighting_scheme calc
_refine_ls_wR_factor_gt 0.1762
_refine_ls_wR_factor_ref 0.1770
_reflns_Friedel_coverage 0.657
_reflns_Friedel_fraction_full 0.999
_reflns_Friedel_fraction_max 0.983
_reflns_number_gt 4019
_reflns_number_total 4115
_reflns_threshold_expression 'I > 2\s(I)'
_cod_data_source_file d3sc06362c2.cif
_cod_data_source_block s-sb
_cod_depositor_comments 'Adding full bibliography for 1570866--1570869.cif.'
_cod_original_cell_volume 3988.87(4)
_cod_database_code 1570869
_shelx_shelxl_version_number 2018/3
_shelx_space_group_comment
;
The symmetry employed for this shelxl refinement is uniquely defined
by the following loop, which should always be used as a source of
symmetry information in preference to the above space-group names.
They are only intended as comments.
;
_shelx_estimated_absorpt_t_max 0.275
_shelx_estimated_absorpt_t_min 0.248
_olex2_refinement_description
;
1. Fixed Uiso
 At 1.2 times of:
  All C(H) groups, All C(H,H) groups, All N(H,H,H) groups
 At 1.5 times of:
  All C(H,H,H) groups
2. Restrained distances
 Sb1-Cl1
 2.55 with sigma of 0.02
 Sb1-Cl1 \\sim Sb1-Cl2 \\sim Sb1-Cl3
 with sigma of 0.02
 Sb1-Cl3 \\sim Sb1-Cl1 \\sim Sb1-Cl2
 with sigma of 0.02
 C2-H2b \\sim C2-H2a
 with sigma of 0.02
3. Rigid bond restraints
 N1, C14, C13, C14, C14, C15
 with sigma for 1-2 distances of 0.02 and sigma for 1-3 distances of 0.02
 All non-hydrogen atoms
 with sigma for 1-2 distances of 0.01 and sigma for 1-3 distances of 0.01
4. Uiso/Uaniso restraints and constraints
N1 \\sim C14 \\sim C13 \\sim C14 \\sim C14 \\sim C15: within 2A with sigma of
0.02 and sigma for terminal atoms of 0.04 within 2A
Uanis(C15) \\sim Ueq, Uanis(C13) \\sim Ueq, Uanis(C14) \\sim Ueq, Uanis(N2)
\\sim Ueq: with sigma of 0.02 and sigma for terminal atoms of 0.04
Uanis(C15) \\sim Ueq, Uanis(C14) \\sim Ueq, Uanis(C13) \\sim Ueq, Uanis(N1)
\\sim Ueq, Uanis(N2) \\sim Ueq: with sigma of 0.01 and sigma for terminal atoms
of 0.02
Uanis(N1) \\sim Ueq: with sigma of 0.005 and sigma for terminal atoms of 0.01
Uanis(Cl3) \\sim Ueq, Uanis(Cl1) \\sim Ueq, Uanis(Cl2) \\sim Ueq: with sigma of
0.01 and sigma for terminal atoms of 0.02
Uanis(Cl2) \\sim Ueq, Uanis(Cl3) \\sim Ueq, Uanis(Cl1) \\sim Ueq, Uanis(Cl2)
\\sim Ueq, Uanis(Cl1) \\sim Ueq, Uanis(Cl3) \\sim Ueq: with sigma of 0.01 and
sigma for terminal atoms of 0.02
Uanis(C14) = Uanis(C13) = Uanis(N1) = Uanis(C15) = Uanis(N2)
5. Rigid body (RIGU) restrains
 Cl1, Cl2, Cl3
 with sigma for 1-2 distances of 0.004 and sigma for 1-3 distances of 0.004
 Cl1, Cl2, Cl3, Cl3, Cl1, Cl2
 with sigma for 1-2 distances of 0.004 and sigma for 1-3 distances of 0.004
6. Others
 Fixed Sof: C15(0.5) H15a(0.5) H15b(0.5) H15c(0.5) N2(0.5) H2c(0.5) H2d(0.5)
 H2e(0.5) C13(0.5) H13a(0.5) H13b(0.5) C14(0.5) H14(0.5) N1(0.5) H1c(0.5)
 H1d(0.5) H1e(0.5)
 Fixed Y: C14(0.32886)
7.a Riding coordinates:
 C15(H15a,H15b,H15c), N2(H2c,H2d,H2e), C13(H13a,H13b), N1(H1c,H1d,H1e)
7.b Secondary CH2 refined with riding coordinates:
 C1(H1a,H1b), C3(H3a,H3b), C5(H5a,H5b), C6(H6a,H6b), C7(H7a,H7b), C8(H8a,H8b),
 C9(H9a,H9b), C10(H10a,H10b), C11(H11a,H11b), C12(H12a,H12b)
;
_olex2_submission_special_instructions 'No special instructions were received'

loop_
_space_group_symop_operation_xyz
'x, y, z'
'-y+1/2, x+1/2, z+1/4'
'-x, -y, z+1/2'
'y+1/2, -x+1/2, z+3/4'
'x+1/2, -y+1/2, -z+3/4'
'-x+1/2, y+1/2, -z+1/4'
'y, x, -z'
'-y, -x, -z+1/2'

loop_
_atom_site_label
_atom_site_type_symbol
_atom_site_fract_x
_atom_site_fract_y
_atom_site_fract_z
_atom_site_U_iso_or_equiv
_atom_site_adp_type
_atom_site_occupancy
_atom_site_site_symmetry_order
_atom_site_calc_flag
_atom_site_refinement_flags_posn
_atom_site_refinement_flags_adp
_atom_site_refinement_flags_occupancy
_atom_site_disorder_assembly
_atom_site_disorder_group
Sb1 Sb -0.22472(5) 0.77528(5) 0.500000 0.0325(3) Uani 1 2 d DS TU P . .
Cl2 Cl -0.2341(2) 0.8166(2) 0.56577(5) 0.0324(5) Uani 1 1 d D U . . .
Cl1 Cl 0.0178(3) 0.7688(2) 0.50719(5) 0.0450(7) Uani 1 1 d D U . . .
Cl3 Cl -0.2665(4) 0.5242(4) 0.49792(10) 0.0665(9) Uani 1 1 d D U . . .
C15 C 0.5632(15) 0.3573(15) 0.4905(4) 0.0175(14) Uani 0.5 1 d . U P A -1
H15A H 0.576939 0.447193 0.481844 0.026 Uiso 0.5 1 d R U P A -1
H15B H 0.593279 0.352083 0.514374 0.026 Uiso 0.5 1 d R U P A -1
H15C H 0.613679 0.294703 0.476464 0.026 Uiso 0.5 1 d R U P A -1
N2 N 0.332(4) 0.374(4) 0.5492(11) 0.0175(14) Uani 0.5 1 d . U P A -1
H2C H 0.293811 0.293387 0.552231 0.021 Uiso 0.5 1 d R U P A -1
H2D H 0.290401 0.434937 0.562401 0.021 Uiso 0.5 1 d R U P A -1
H2E H 0.418981 0.369387 0.555281 0.021 Uiso 0.5 1 d R U P A -1
C13 C 0.3228(16) 0.413(5) 0.5122(12) 0.0175(14) Uani 0.5 1 d . U P A -1
H13A H 0.230485 0.410206 0.503771 0.021 Uiso 0.5 1 d R U P A -1
H13B H 0.357585 0.503996 0.510071 0.021 Uiso 0.5 1 d R U P A -1
C14 C 0.415(5) 0.328861 0.4906(12) 0.0175(14) Uani 0.5 1 d . U P A -1
H14 H 0.38(2) 0.27(2) 0.492(5) 0.021 Uiso 0.5 1 d . U P B -1
N1 N 0.380(4) 0.336(4) 0.4538(11) 0.0175(14) Uani 0.5 1 d . U P A -1
H1C H 0.436887 0.284519 0.441573 0.021 Uiso 0.5 1 d R U P A -1
H1D H 0.386607 0.421329 0.446343 0.021 Uiso 0.5 1 d R U P A -1
H1E H 0.296027 0.306899 0.450714 0.021 Uiso 0.5 1 d R U P A -1
O1 O 0.2278(6) 0.1098(5) 0.54562(15) 0.0243(12) Uani 1 1 d . U . . .
O2 O 0.4823(6) 0.1343(6) 0.57093(15) 0.0229(12) Uani 1 1 d . U . . .
O3 O 0.5907(7) 0.3859(7) 0.5820(2) 0.0400(17) Uani 1 1 d . U . . .
O4 O 0.4043(7) 0.5757(7) 0.6062(2) 0.0424(17) Uani 1 1 d . U . . .
O5 O 0.1536(7) 0.5641(6) 0.57882(16) 0.0282(13) Uani 1 1 d . U . . .
O6 O 0.0472(6) 0.3145(6) 0.56447(14) 0.0252(12) Uani 1 1 d . U . . .
C1 C 0.3010(10) -0.0028(9) 0.5559(2) 0.0302(19) Uani 1 1 d . U . . .
H1A H 0.273886 -0.080208 0.542057 0.036 Uiso 1 1 calc R U . . .
H1B H 0.282522 -0.022624 0.580321 0.036 Uiso 1 1 calc R U . . .
C2 C 0.4469(10) 0.0225(8) 0.5511(2) 0.0248(17) Uani 1 1 d D U . . .
C3 C 0.6218(9) 0.1569(10) 0.5708(3) 0.0301(19) Uani 1 1 d . U . . .
H3A H 0.652297 0.177191 0.547294 0.036 Uiso 1 1 calc R U . . .
H3B H 0.668809 0.076893 0.578932 0.036 Uiso 1 1 calc R U . . .
C4 C 0.6508(8) 0.2707(10) 0.5941(2) 0.0263(16) Uani 1 1 d . U . . .
C5 C 0.6148(13) 0.4918(13) 0.6080(4) 0.053(3) Uani 1 1 d . U . . .
H5A H 0.590371 0.458892 0.631013 0.064 Uiso 1 1 calc R U . . .
H5B H 0.709911 0.514739 0.608250 0.064 Uiso 1 1 calc R U . . .
C6 C 0.5398(13) 0.6055(14) 0.6002(5) 0.064(4) Uani 1 1 d . U . . .
H6A H 0.553078 0.631038 0.575948 0.077 Uiso 1 1 calc R U . . .
H6B H 0.567945 0.680183 0.614934 0.077 Uiso 1 1 calc R U . . .
C7 C 0.3334(13) 0.6941(10) 0.5970(3) 0.047(3) Uani 1 1 d . U . . .
H7A H 0.353362 0.718616 0.572996 0.057 Uiso 1 1 calc R U . . .
H7B H 0.360650 0.768093 0.612085 0.057 Uiso 1 1 calc R U . . .
C8 C 0.1918(12) 0.6690(9) 0.6010(3) 0.038(2) Uani 1 1 d . U . . .
H8A H 0.172084 0.644990 0.625042 0.045 Uiso 1 1 calc R U . . .
H8B H 0.141193 0.749778 0.595208 0.045 Uiso 1 1 calc R U . . .
C9 C 0.0140(10) 0.5365(9) 0.5814(2) 0.0299(18) Uani 1 1 d . U . . .
H9A H -0.037625 0.617600 0.576647 0.036 Uiso 1 1 calc R U . . .
H9B H -0.007700 0.506106 0.604918 0.036 Uiso 1 1 calc R U . . .
C10 C -0.0197(9) 0.4323(11) 0.5562(2) 0.0295(19) Uani 1 1 d . U . . .
H10A H -0.116323 0.416556 0.556326 0.035 Uiso 1 1 calc R U . . .
H10B H 0.005930 0.461505 0.532868 0.035 Uiso 1 1 calc R U . . .
C11 C 0.0143(9) 0.2110(12) 0.5415(2) 0.034(2) Uani 1 1 d . U . . .
H11A H 0.037999 0.236317 0.517799 0.041 Uiso 1 1 calc R U . . .
H11B H -0.081979 0.193625 0.542385 0.041 Uiso 1 1 calc R U . . .
C12 C 0.0876(9) 0.0921(10) 0.5517(2) 0.0328(19) Uani 1 1 d . U . . .
H12A H 0.072271 0.074026 0.576362 0.039 Uiso 1 1 calc R U . . .
H12B H 0.055165 0.015276 0.538432 0.039 Uiso 1 1 calc R U . . .
H2A H 0.503(10) -0.028(10) 0.558(3) 0.03(3) Uiso 1 1 d D . . . .
H2B H 0.461(10) 0.041(10) 0.531(2) 0.02(3) Uiso 1 1 d D . . . .
H4A H 0.741(11) 0.280(11) 0.599(3) 0.03(3) Uiso 1 1 d . . . . .
H4B H 0.621(10) 0.245(10) 0.618(3) 0.02(2) Uiso 1 1 d . . . . .

loop_
_atom_site_aniso_label
_atom_site_aniso_U_11
_atom_site_aniso_U_22
_atom_site_aniso_U_33
_atom_site_aniso_U_23
_atom_site_aniso_U_13
_atom_site_aniso_U_12
Sb1 0.0305(3) 0.0305(3) 0.0366(4) -0.0192(3) 0.0192(3) -0.0174(3)
Cl2 0.0420(12) 0.0275(9) 0.0277(9) 0.0049(7) 0.0125(8) 0.0116(9)
Cl1 0.0869(19) 0.0207(10) 0.0273(10) 0.0029(8) 0.0186(11) 0.0132(12)
Cl3 0.0620(19) 0.067(2) 0.0702(19) 0.0052(17) 0.0017(18) -0.0065(16)
C15 0.011(4) 0.019(4) 0.023(4) 0.001(3) -0.002(3) 0.0017(19)
N2 0.011(4) 0.019(4) 0.023(4) 0.001(3) -0.002(3) 0.0017(19)
C13 0.011(4) 0.019(4) 0.023(4) 0.001(3) -0.002(3) 0.0017(19)
C14 0.011(4) 0.019(4) 0.023(4) 0.001(3) -0.002(3) 0.0017(19)
N1 0.011(4) 0.019(4) 0.023(4) 0.001(3) -0.002(3) 0.0017(19)
O1 0.023(3) 0.018(3) 0.032(3) -0.004(2) 0.002(2) -0.007(2)
O2 0.022(3) 0.019(3) 0.027(3) -0.005(2) -0.004(2) 0.002(2)
O3 0.021(3) 0.023(3) 0.076(5) -0.005(3) -0.010(3) 0.000(3)
O4 0.032(3) 0.038(4) 0.057(4) -0.029(3) 0.008(3) -0.013(3)
O5 0.031(3) 0.025(3) 0.028(3) -0.002(2) 0.005(2) 0.007(3)
O6 0.022(3) 0.032(3) 0.022(3) -0.005(2) -0.003(2) 0.000(2)
C1 0.042(5) 0.017(4) 0.032(4) -0.001(3) -0.010(4) -0.006(4)
C2 0.039(5) 0.013(4) 0.022(4) -0.004(3) -0.003(3) 0.014(3)
C3 0.021(4) 0.029(4) 0.041(5) -0.005(4) 0.000(4) 0.007(3)
C4 0.019(4) 0.034(4) 0.027(4) 0.002(4) -0.001(3) -0.001(3)
C5 0.040(6) 0.051(6) 0.068(8) -0.008(6) -0.017(6) -0.017(5)
C6 0.038(6) 0.055(7) 0.098(11) -0.038(7) 0.008(6) -0.010(5)
C7 0.069(6) 0.020(5) 0.053(6) -0.012(4) 0.012(6) -0.015(4)
C8 0.060(6) 0.017(4) 0.036(5) -0.002(3) 0.004(4) 0.009(4)
C9 0.037(5) 0.031(4) 0.022(4) 0.007(3) 0.001(3) 0.019(4)
C10 0.019(4) 0.047(5) 0.022(4) 0.006(4) -0.002(3) 0.008(4)
C11 0.018(4) 0.051(6) 0.032(4) -0.011(4) 0.002(3) -0.008(4)
C12 0.026(4) 0.033(5) 0.039(5) -0.006(4) 0.002(4) -0.016(3)

loop_
_atom_type_symbol
_atom_type_description
_atom_type_scat_dispersion_real
_atom_type_scat_dispersion_imag
_atom_type_scat_source
C C 0.0181 0.0091 'International Tables Vol C Tables 4.2.6.8 and 6.1.1.4'
H H 0.0000 0.0000 'International Tables Vol C Tables 4.2.6.8 and 6.1.1.4'
Cl Cl 0.3639 0.7018 'International Tables Vol C Tables 4.2.6.8 and 6.1.1.4'
N N 0.0311 0.0180 'International Tables Vol C Tables 4.2.6.8 and 6.1.1.4'
O O 0.0492 0.0322 'International Tables Vol C Tables 4.2.6.8 and 6.1.1.4'
Sb Sb -0.0562 5.8946 'International Tables Vol C Tables 4.2.6.8 and 6.1.1.4'

loop_
_geom_angle_atom_site_label_1
_geom_angle_atom_site_label_2
_geom_angle_atom_site_label_3
_geom_angle
_geom_angle_site_symmetry_1
_geom_angle_site_symmetry_3
_geom_angle_publ_flag
Cl2 Sb1 Cl2 169.94(11) . 7_466 ?
Cl1 Sb1 Cl2 87.21(7) 7_466 . ?
Cl1 Sb1 Cl2 85.91(7) 7_466 7_466 ?
Cl1 Sb1 Cl2 87.22(7) . 7_466 ?
Cl1 Sb1 Cl2 85.91(7) . . ?
Cl1 Sb1 Cl1 93.74(12) 7_466 . ?
Cl1 Sb1 Cl3 98.08(10) 7_466 7_466 ?
Cl1 Sb1 Cl3 98.08(10) . . ?
Cl1 Sb1 Cl3 166.25(10) 7_466 . ?
Cl1 Sb1 Cl3 166.25(10) . 7_466 ?
Cl3 Sb1 Cl2 100.57(10) 7_466 7_466 ?
Cl3 Sb1 Cl2 100.57(10) . . ?
Cl3 Sb1 Cl2 87.67(10) . 7_466 ?
Cl3 Sb1 Cl2 87.66(10) 7_466 . ?
Cl3 Sb1 Cl3 71.18(18) 7_466 . ?
H15A C15 H15B 109.5 . . ?
H15A C15 H15C 109.5 . . ?
H15B C15 H15C 109.5 . . ?
C14 C15 H15A 108.4 . . ?
C14 C15 H15B 106.9 . . ?
C14 C15 H15C 113.0 . . ?
H2C N2 H2D 109.5 . . ?
H2C N2 H2E 109.5 . . ?
H2D N2 H2E 109.5 . . ?
C13 N2 H2C 109.6 . . ?
C13 N2 H2D 109.7 . . ?
C13 N2 H2E 109.1 . . ?
N2 C13 H13A 111.8 . . ?
N2 C13 H13B 107.6 . . ?
N2 C13 C14 110(2) . . ?
H13A C13 H13B 109.5 . . ?
C14 C13 H13A 112.4 . . ?
C14 C13 H13B 104.9 . . ?
C15 C14 H14 131(10) . . ?
C13 C14 C15 120(2) . . ?
C13 C14 H14 98(10) . . ?
N1 C14 C15 103(3) . . ?
N1 C14 C13 111(2) . . ?
N1 C14 H14 89(10) . . ?
C14 N1 H1C 109.2 . . ?
C14 N1 H1D 109.8 . . ?
C14 N1 H1E 109.4 . . ?
H1C N1 H1D 109.5 . . ?
H1C N1 H1E 109.5 . . ?
H1D N1 H1E 109.5 . . ?
C1 O1 C12 111.4(7) . . ?
C2 O2 C3 112.1(7) . . ?
C4 O3 C5 107.3(8) . . ?
C6 O4 C7 105.2(10) . . ?
C8 O5 C9 111.6(7) . . ?
C10 O6 C11 111.5(7) . . ?
O1 C1 H1A 109.7 . . ?
O1 C1 H1B 109.7 . . ?
O1 C1 C2 109.8(7) . . ?
H1A C1 H1B 108.2 . . ?
C2 C1 H1A 109.7 . . ?
C2 C1 H1B 109.7 . . ?
O2 C2 C1 108.4(7) . . ?
O2 C2 H2A 98(8) . . ?
O2 C2 H2B 107(8) . . ?
C1 C2 H2A 122(9) . . ?
C1 C2 H2B 109(8) . . ?
H2A C2 H2B 110(10) . . ?
O2 C3 H3A 110.0 . . ?
O2 C3 H3B 110.0 . . ?
O2 C3 C4 108.4(7) . . ?
H3A C3 H3B 108.4 . . ?
C4 C3 H3A 110.0 . . ?
C4 C3 H3B 110.0 . . ?
O3 C4 C3 110.5(7) . . ?
O3 C4 H4A 114(7) . . ?
O3 C4 H4B 113(6) . . ?
C3 C4 H4A 113(7) . . ?
C3 C4 H4B 107(6) . . ?
H4A C4 H4B 97(9) . . ?
O3 C5 H5A 109.5 . . ?
O3 C5 H5B 109.5 . . ?
H5A C5 H5B 108.1 . . ?
C6 C5 O3 110.6(10) . . ?
C6 C5 H5A 109.5 . . ?
C6 C5 H5B 109.5 . . ?
O4 C6 H6A 110.1 . . ?
O4 C6 H6B 110.1 . . ?
C5 C6 O4 108.1(12) . . ?
C5 C6 H6A 110.1 . . ?
C5 C6 H6B 110.1 . . ?
H6A C6 H6B 108.4 . . ?
O4 C7 H7A 110.0 . . ?
O4 C7 H7B 110.0 . . ?
O4 C7 C8 108.4(8) . . ?
H7A C7 H7B 108.4 . . ?
C8 C7 H7A 110.0 . . ?
C8 C7 H7B 110.0 . . ?
O5 C8 C7 109.4(8) . . ?
O5 C8 H8A 109.8 . . ?
O5 C8 H8B 109.8 . . ?
C7 C8 H8A 109.8 . . ?
C7 C8 H8B 109.8 . . ?
H8A C8 H8B 108.2 . . ?
O5 C9 H9A 110.0 . . ?
O5 C9 H9B 110.0 . . ?
O5 C9 C10 108.4(7) . . ?
H9A C9 H9B 108.4 . . ?
C10 C9 H9A 110.0 . . ?
C10 C9 H9B 110.0 . . ?
O6 C10 C9 109.8(7) . . ?
O6 C10 H10A 109.7 . . ?
O6 C10 H10B 109.7 . . ?
C9 C10 H10A 109.7 . . ?
C9 C10 H10B 109.7 . . ?
H10A C10 H10B 108.2 . . ?
O6 C11 H11A 110.0 . . ?
O6 C11 H11B 110.0 . . ?
O6 C11 C12 108.4(7) . . ?
H11A C11 H11B 108.4 . . ?
C12 C11 H11A 110.0 . . ?
C12 C11 H11B 110.0 . . ?
O1 C12 C11 110.4(7) . . ?
O1 C12 H12A 109.6 . . ?
O1 C12 H12B 109.6 . . ?
C11 C12 H12A 109.6 . . ?
C11 C12 H12B 109.6 . . ?
H12A C12 H12B 108.1 . . ?

loop_
_geom_bond_atom_site_label_1
_geom_bond_atom_site_label_2
_geom_bond_distance
_geom_bond_site_symmetry_2
_geom_bond_publ_flag
Sb1 Cl2 2.600(2) 7_466 ?
Sb1 Cl2 2.599(2) . ?
Sb1 Cl1 2.470(3) . ?
Sb1 Cl1 2.470(3) 7_466 ?
Sb1 Cl3 2.576(4) 7_466 ?
Sb1 Cl3 2.576(4) . ?
C15 H15A 0.9798 . ?
C15 H15B 0.9804 . ?
C15 H15C 0.9803 . ?
C15 C14 1.53(5) . ?
N2 H2C 0.9100 . ?
N2 H2D 0.9101 . ?
N2 H2E 0.9100 . ?
N2 C13 1.50(4) . ?
C13 H13A 0.9899 . ?
C13 H13B 0.9899 . ?
C13 C14 1.515(16) . ?
C14 H14 0.7(2) . ?
C14 N1 1.48(4) . ?
N1 H1C 0.9100 . ?
N1 H1D 0.9101 . ?
N1 H1E 0.9099 . ?
O1 C1 1.416(11) . ?
O1 C12 1.450(11) . ?
O2 C2 1.415(10) . ?
O2 C3 1.430(11) . ?
O3 C4 1.397(12) . ?
O3 C5 1.494(14) . ?
O4 C6 1.423(14) . ?
O4 C7 1.441(15) . ?
O5 C8 1.421(12) . ?
O5 C9 1.443(12) . ?
O6 C10 1.408(11) . ?
O6 C11 1.416(11) . ?
C1 H1A 0.9900 . ?
C1 H1B 0.9900 . ?
C1 C2 1.510(14) . ?
C2 H2A 0.81(8) . ?
C2 H2B 0.81(8) . ?
C3 H3A 0.9900 . ?
C3 H3B 0.9900 . ?
C3 C4 1.495(13) . ?
C4 H4A 0.94(11) . ?
C4 H4B 1.01(10) . ?
C5 H5A 0.9900 . ?
C5 H5B 0.9900 . ?
C5 C6 1.41(2) . ?
C6 H6A 0.9900 . ?
C6 H6B 0.9900 . ?
C7 H7A 0.9900 . ?
C7 H7B 0.9900 . ?
C7 C8 1.463(18) . ?
C8 H8A 0.9900 . ?
C8 H8B 0.9900 . ?
C9 H9A 0.9900 . ?
C9 H9B 0.9900 . ?
C9 C10 1.483(14) . ?
C10 H10A 0.9900 . ?
C10 H10B 0.9900 . ?
C11 H11A 0.9900 . ?
C11 H11B 0.9900 . ?
C11 C12 1.467(15) . ?
C12 H12A 0.9900 . ?
C12 H12B 0.9900 . ?

loop_
_geom_torsion_atom_site_label_1
_geom_torsion_atom_site_label_2
_geom_torsion_atom_site_label_3
_geom_torsion_atom_site_label_4
_geom_torsion
_geom_torsion_site_symmetry_1
_geom_torsion_site_symmetry_2
_geom_torsion_site_symmetry_3
_geom_torsion_site_symmetry_4
_geom_torsion_publ_flag
N2 C13 C14 C15 -77(4) . . . . ?
N2 C13 C14 N1 163.2(9) . . . . ?
O1 C1 C2 O2 58.7(9) . . . . ?
O2 C3 C4 O3 -62.8(10) . . . . ?
O3 C5 C6 O4 69.9(15) . . . . ?
O4 C7 C8 O5 -60.6(11) . . . . ?
O5 C9 C10 O6 63.6(9) . . . . ?
O6 C11 C12 O1 -68.3(9) . . . . ?
C1 O1 C12 C11 178.8(7) . . . . ?
C2 O2 C3 C4 -176.3(7) . . . . ?
C3 O2 C2 C1 173.7(7) . . . . ?
C4 O3 C5 C6 -170.7(10) . . . . ?
C5 O3 C4 C3 175.4(8) . . . . ?
C6 O4 C7 C8 177.3(10) . . . . ?
C7 O4 C6 C5 -178.5(11) . . . . ?
C8 O5 C9 C10 176.5(7) . . . . ?
C9 O5 C8 C7 -179.3(8) . . . . ?
C10 O6 C11 C12 179.9(7) . . . . ?
C11 O6 C10 C9 178.1(7) . . . . ?
C12 O1 C1 C2 -176.6(7) . . . . ?
